data_7160244
loop_
_publ_author_name
'Chen, Xue'
'Fang, Shi-Jie'
'Zhou, Quan'
'Huang, Wei'
'Liu, Qiu-Lan'
'Wang, Lei'

_publ_section_title
;
 Cu(II)-catalyzed synthesis of <i>N</i>-sulfonated
 quinolin-2(1<i>H</i>)-one-3-carboxamides.
;
_journal_issue 47
_journal_name_full 'Organic &amp; biomolecular chemistry'
_journal_page_first 9209
_journal_page_last 9213
_journal_paper_doi 10.1039/d4ob01071j
_journal_volume 22
_journal_year 2024
_chemical_formula_sum 'C17 H13 N2 O4 S'
_chemical_formula_weight 341.36
_space_group_crystal_system monoclinic
_space_group_IT_number 15
_space_group_name_Hall '-C 2yc'
_space_group_name_H-M_alt 'C 1 2/c 1'
_atom_sites_solution_hydrogens geom
_audit_creation_method SHELXL-2014/7
_audit_update_record
;
2024-04-22 deposited with the CCDC.	2024-09-03 downloaded from the CCDC.
;
_cell_angle_alpha 90
_cell_angle_beta 103.269(9)
_cell_angle_gamma 90
_cell_formula_units_Z 8
_cell_length_a 20.643(6)
_cell_length_b 5.4637(13)
_cell_length_c 28.909(6)
_cell_measurement_reflns_used 2032
_cell_measurement_temperature 296(2)
_cell_measurement_theta_max 25.11
_cell_measurement_theta_min 3.13
_cell_volume 3173.5(14)
_computing_cell_refinement 'Bruker SMART'
_computing_data_collection 'Bruker SMART'
_computing_data_reduction 'Bruker SAINT'
_computing_molecular_graphics 'Bruker SHELXTL'
_computing_publication_material 'Bruker SHELXTL'
_computing_structure_refinement 'SHELXL-2014/7 (Sheldrick, 2014)'
_computing_structure_solution 'Bruker SHELXTL'
_diffrn_ambient_temperature 296(2)
_diffrn_measured_fraction_theta_full 0.996
_diffrn_measured_fraction_theta_max 0.996
_diffrn_measurement_device_type 'CCD area detector'
_diffrn_measurement_method 'phi and omega scans'
_diffrn_radiation_type MoK\a
_diffrn_radiation_wavelength 0.71073
_diffrn_reflns_av_R_equivalents 0.0349
_diffrn_reflns_av_unetI/netI 0.0381
_diffrn_reflns_Laue_measured_fraction_full 0.996
_diffrn_reflns_Laue_measured_fraction_max 0.996
_diffrn_reflns_limit_h_max 24
_diffrn_reflns_limit_h_min -24
_diffrn_reflns_limit_k_max 6
_diffrn_reflns_limit_k_min -6
_diffrn_reflns_limit_l_max 34
_diffrn_reflns_limit_l_min -25
_diffrn_reflns_number 7564
_diffrn_reflns_point_group_measured_fraction_full 0.996
_diffrn_reflns_point_group_measured_fraction_max 0.996
_diffrn_reflns_theta_full 24.997
_diffrn_reflns_theta_max 24.997
_diffrn_reflns_theta_min 2.749
_exptl_absorpt_coefficient_mu 0.228
_exptl_absorpt_correction_type none
_exptl_crystal_colour colorless
_exptl_crystal_density_diffrn 1.429
_exptl_crystal_description block
_exptl_crystal_F_000 1416
_exptl_crystal_size_max 0.260
_exptl_crystal_size_mid 0.200
_exptl_crystal_size_min 0.160
_refine_diff_density_max 0.407
_refine_diff_density_min -0.254
_refine_diff_density_rms 0.044
_refine_ls_extinction_method none
_refine_ls_goodness_of_fit_ref 1.053
_refine_ls_hydrogen_treatment constr
_refine_ls_matrix_type full
_refine_ls_number_parameters 218
_refine_ls_number_reflns 2792
_refine_ls_number_restraints 1
_refine_ls_restrained_S_all 1.055
_refine_ls_R_factor_all 0.0741
_refine_ls_R_factor_gt 0.0497
_refine_ls_shift/su_max 0.009
_refine_ls_shift/su_mean 0.000
_refine_ls_structure_factor_coef Fsqd
_refine_ls_weighting_details 'w=1/[\s^2^(Fo^2^)+(0.0622P)^2^+1.8581P] where P=(Fo^2^+2Fc^2^)/3'
_refine_ls_weighting_scheme calc
_refine_ls_wR_factor_gt 0.1221
_refine_ls_wR_factor_ref 0.1304
_reflns_Friedel_coverage 0.000
_reflns_number_gt 2005
_reflns_number_total 2792
_reflns_threshold_expression 'I > 2\s(I)'
_cod_data_source_file d4ob01071j2.cif
_cod_data_source_block 1_CCDC1
_cod_depositor_comments 'Adding full bibliography for 7160243--7160244.cif.'
_cod_original_sg_symbol_H-M 'C 2/c'
_cod_database_code 7160244
_shelx_shelxl_version_number 2014/7
_shelx_space_group_comment
; 
The symmetry employed for this shelxl refinement is uniquely defined 
by the following loop, which should always be used as a source of 
symmetry information in preference to the above space-group names. 
They are only intended as comments. 
;
_shelx_estimated_absorpt_t_min 0.943
_shelx_estimated_absorpt_t_max 0.964

loop_
_space_group_symop_operation_xyz
'x, y, z'
'-x, y, -z+1/2'
'x+1/2, y+1/2, z'
'-x+1/2, y+1/2, -z+1/2'
'-x, -y, -z'
'x, -y, z-1/2'
'-x+1/2, -y+1/2, -z'
'x+1/2, -y+1/2, z-1/2'

loop_
_atom_site_label
_atom_site_type_symbol
_atom_site_fract_x
_atom_site_fract_y
_atom_site_fract_z
_atom_site_U_iso_or_equiv
_atom_site_adp_type
_atom_site_occupancy
_atom_site_site_symmetry_order
_atom_site_calc_flag
_atom_site_refinement_flags_posn
_atom_site_refinement_flags_adp
_atom_site_refinement_flags_occupancy
_atom_site_disorder_assembly
_atom_site_disorder_group
S1 S 0.25130(4) 1.01837(14) 0.13161(3) 0.0544(3) Uani 1 1 d . U . . .
O4 O 0.24678(8) 0.5168(3) 0.02902(6) 0.0454(5) Uani 1 1 d . . . . .
O3 O 0.12096(10) 1.0611(4) 0.05833(7) 0.0630(6) Uani 1 1 d . . . . .
O1 O 0.31354(9) 0.8992(5) 0.15025(8) 0.0756(7) Uani 1 1 d . U . . .
O2 O 0.25045(12) 1.2701(4) 0.11968(7) 0.0750(7) Uani 1 1 d . . . . .
N2 N 0.16573(9) 0.3690(4) -0.02988(7) 0.0386(5) Uani 1 1 d . . . . .
N1 N 0.21786(11) 0.8573(5) 0.08433(8) 0.0557(6) Uani 1 1 d . . . . .
H1 H 0.2408 0.7348 0.0783 0.067 Uiso 1 1 calc R U . . .
C10 C 0.18769(12) 0.5295(5) 0.00580(8) 0.0374(6) Uani 1 1 d . . . . .
C11 C 0.10112(11) 0.3606(5) -0.05763(8) 0.0373(6) Uani 1 1 d . . . . .
C16 C 0.05507(12) 0.5347(5) -0.04980(9) 0.0401(6) Uani 1 1 d . . . . .
C17 C 0.07730(13) 0.7089(5) -0.01298(9) 0.0436(7) Uani 1 1 d . . . . .
H17 H 0.0474 0.8267 -0.0075 0.052 Uiso 1 1 calc R U . . .
C9 C 0.13995(12) 0.7108(5) 0.01438(8) 0.0376(6) Uani 1 1 d . . . . .
C5 C 0.19943(12) 0.9764(5) 0.17137(8) 0.0427(6) Uani 1 1 d . . . . .
C12 C 0.08296(13) 0.1802(5) -0.09186(9) 0.0467(7) Uani 1 1 d . . . . .
H12 H 0.1139 0.0655 -0.0968 0.056 Uiso 1 1 calc R U . . .
C6 C 0.15346(14) 1.1520(5) 0.17550(10) 0.0520(7) Uani 1 1 d . . . . .
H6 H 0.1464 1.2861 0.1551 0.062 Uiso 1 1 calc R U . . .
C8 C 0.15781(14) 0.8948(5) 0.05330(9) 0.0467(7) Uani 1 1 d . . . . .
C4 C 0.20917(14) 0.7743(5) 0.20084(10) 0.0527(7) Uani 1 1 d . . . . .
H4 H 0.2396 0.6538 0.1975 0.063 Uiso 1 1 calc R U . . .
C15 C -0.01036(13) 0.5248(6) -0.07796(10) 0.0532(7) Uani 1 1 d . . . . .
H15 H -0.0416 0.6401 -0.0737 0.064 Uiso 1 1 calc R U . . .
C14 C -0.02790(13) 0.3466(6) -0.11143(10) 0.0578(8) Uani 1 1 d . . . . .
H14 H -0.0712 0.3403 -0.1298 0.069 Uiso 1 1 calc R U . . .
C13 C 0.01864(14) 0.1732(6) -0.11834(10) 0.0557(8) Uani 1 1 d . . . . .
H13 H 0.0059 0.0516 -0.1411 0.067 Uiso 1 1 calc R U . . .
C2 C 0.12809(15) 0.9309(7) 0.24102(10) 0.0612(9) Uani 1 1 d . . . . .
C7 C 0.11795(15) 1.1266(6) 0.21028(11) 0.0619(8) Uani 1 1 d . . . . .
H7 H 0.0865 1.2443 0.2130 0.074 Uiso 1 1 calc R U . . .
C3 C 0.17318(15) 0.7545(6) 0.23518(10) 0.0614(8) Uani 1 1 d . . . . .
H3 H 0.1794 0.6183 0.2550 0.074 Uiso 1 1 calc R U . . .
C1 C 0.09290(18) 0.9133(10) 0.28119(12) 0.1024(15) Uani 1 1 d . . . . .
H1A H 0.1247 0.9295 0.3110 0.154 Uiso 1 1 calc R U . . .
H1B H 0.0711 0.7575 0.2800 0.154 Uiso 1 1 calc R U . . .
H1C H 0.0605 1.0418 0.2782 0.154 Uiso 1 1 calc R U . . .

loop_
_atom_site_aniso_label
_atom_site_aniso_U_11
_atom_site_aniso_U_22
_atom_site_aniso_U_33
_atom_site_aniso_U_23
_atom_site_aniso_U_13
_atom_site_aniso_U_12
S1 0.0615(5) 0.0546(5) 0.0472(4) -0.0093(4) 0.0126(3) -0.0051(4)
O4 0.0389(10) 0.0503(12) 0.0443(10) -0.0008(8) 0.0038(8) 0.0141(8)
O3 0.0739(13) 0.0519(13) 0.0633(13) -0.0099(10) 0.0161(11) 0.0234(11)
O1 0.0508(11) 0.0986(19) 0.0733(14) -0.0164(13) 0.0056(10) 0.0016(10)
O2 0.1124(19) 0.0548(14) 0.0641(13) 0.0009(11) 0.0334(13) -0.0160(13)
N2 0.0369(11) 0.0423(13) 0.0360(11) -0.0020(10) 0.0069(9) 0.0078(10)
N1 0.0554(14) 0.0601(16) 0.0484(14) -0.0144(12) 0.0057(12) 0.0137(12)
C10 0.0404(14) 0.0392(15) 0.0341(13) 0.0048(11) 0.0118(11) 0.0083(11)
C11 0.0384(13) 0.0399(15) 0.0342(13) 0.0036(11) 0.0096(11) 0.0053(11)
C16 0.0400(14) 0.0410(15) 0.0403(14) 0.0058(12) 0.0114(11) 0.0091(12)
C17 0.0466(15) 0.0425(16) 0.0462(15) 0.0050(12) 0.0202(13) 0.0156(12)
C9 0.0411(14) 0.0380(15) 0.0353(13) 0.0034(11) 0.0124(11) 0.0096(11)
C5 0.0504(15) 0.0381(16) 0.0354(14) -0.0052(12) 0.0011(11) -0.0028(12)
C12 0.0454(15) 0.0476(17) 0.0468(15) -0.0057(13) 0.0101(13) 0.0055(12)
C6 0.0665(18) 0.0432(17) 0.0432(15) 0.0009(13) 0.0062(14) 0.0072(14)
C8 0.0563(17) 0.0430(16) 0.0451(16) 0.0000(13) 0.0204(14) 0.0079(14)
C4 0.0543(17) 0.0440(18) 0.0539(17) 0.0030(14) -0.0001(14) 0.0014(13)
C15 0.0413(15) 0.060(2) 0.0584(18) 0.0057(16) 0.0116(13) 0.0131(14)
C14 0.0383(15) 0.075(2) 0.0561(18) 0.0018(17) 0.0017(13) 0.0013(15)
C13 0.0545(17) 0.058(2) 0.0520(17) -0.0094(14) 0.0080(14) -0.0047(15)
C2 0.0518(17) 0.087(3) 0.0403(16) -0.0007(16) 0.0003(13) -0.0154(17)
C7 0.0568(18) 0.069(2) 0.0577(19) -0.0124(17) 0.0087(15) 0.0070(16)
C3 0.0652(19) 0.063(2) 0.0482(17) 0.0159(16) -0.0041(15) -0.0084(17)
C1 0.078(2) 0.167(5) 0.066(2) 0.010(3) 0.025(2) -0.018(3)

loop_
_atom_type_symbol
_atom_type_description
_atom_type_scat_dispersion_real
_atom_type_scat_dispersion_imag
_atom_type_scat_source
C C 0.0030 0.0020 'International Tables Vol C Tables 4.2.6.8 and 6.1.1.4'
H H 0.0000 0.0000 'International Tables Vol C Tables 4.2.6.8 and 6.1.1.4'
N N 0.0060 0.0030 'International Tables Vol C Tables 4.2.6.8 and 6.1.1.4'
O O 0.0110 0.0060 'International Tables Vol C Tables 4.2.6.8 and 6.1.1.4'
S S 0.1250 0.1230 'International Tables Vol C Tables 4.2.6.8 and 6.1.1.4'

loop_
_geom_angle_atom_site_label_1
_geom_angle_atom_site_label_2
_geom_angle_atom_site_label_3
_geom_angle
_geom_angle_site_symmetry_1
_geom_angle_site_symmetry_3
_geom_angle_publ_flag
O2 S1 O1 119.56(15) . . ?
O2 S1 N1 109.79(14) . . ?
O1 S1 N1 103.87(13) . . ?
O2 S1 C5 108.09(13) . . ?
O1 S1 C5 108.89(13) . . ?
N1 S1 C5 105.81(12) . . ?
C10 N2 C11 124.8(2) . . ?
C8 N1 S1 127.7(2) . . ?
C8 N1 H1 116.2 . . ?
S1 N1 H1 116.2 . . ?
O4 C10 N2 119.2(2) . . ?
O4 C10 C9 124.0(2) . . ?
N2 C10 C9 116.7(2) . . ?
C12 C11 N2 120.1(2) . . ?
C12 C11 C16 121.1(2) . . ?
N2 C11 C16 118.8(2) . . ?
C11 C16 C15 118.5(2) . . ?
C11 C16 C17 117.5(2) . . ?
C15 C16 C17 124.0(2) . . ?
C9 C17 C16 122.9(2) . . ?
C9 C17 H17 118.5 . . ?
C16 C17 H17 118.5 . . ?
C17 C9 C10 119.2(2) . . ?
C17 C9 C8 119.0(2) . . ?
C10 C9 C8 121.8(2) . . ?
C6 C5 C4 120.7(3) . . ?
C6 C5 S1 120.2(2) . . ?
C4 C5 S1 118.9(2) . . ?
C13 C12 C11 119.1(2) . . ?
C13 C12 H12 120.4 . . ?
C11 C12 H12 120.4 . . ?
C5 C6 C7 119.1(3) . . ?
C5 C6 H6 120.5 . . ?
C7 C6 H6 120.5 . . ?
O3 C8 N1 122.1(3) . . ?
O3 C8 C9 122.8(2) . . ?
N1 C8 C9 115.1(2) . . ?
C3 C4 C5 118.9(3) . . ?
C3 C4 H4 120.6 . . ?
C5 C4 H4 120.6 . . ?
C14 C15 C16 120.1(3) . . ?
C14 C15 H15 120.0 . . ?
C16 C15 H15 120.0 . . ?
C15 C14 C13 120.5(3) . . ?
C15 C14 H14 119.8 . . ?
C13 C14 H14 119.8 . . ?
C12 C13 C14 120.7(3) . . ?
C12 C13 H13 119.6 . . ?
C14 C13 H13 119.6 . . ?
C7 C2 C3 118.2(3) . . ?
C7 C2 C1 121.2(4) . . ?
C3 C2 C1 120.6(3) . . ?
C2 C7 C6 121.4(3) . . ?
C2 C7 H7 119.3 . . ?
C6 C7 H7 119.3 . . ?
C4 C3 C2 121.7(3) . . ?
C4 C3 H3 119.1 . . ?
C2 C3 H3 119.1 . . ?
C2 C1 H1A 109.5 . . ?
C2 C1 H1B 109.5 . . ?
H1A C1 H1B 109.5 . . ?
C2 C1 H1C 109.5 . . ?
H1A C1 H1C 109.5 . . ?
H1B C1 H1C 109.5 . . ?

loop_
_geom_bond_atom_site_label_1
_geom_bond_atom_site_label_2
_geom_bond_distance
_geom_bond_site_symmetry_2
_geom_bond_publ_flag
S1 O2 1.417(2) . ?
S1 O1 1.431(2) . ?
S1 N1 1.639(2) . ?
S1 C5 1.756(3) . ?
O4 C10 1.252(3) . ?
O3 C8 1.215(3) . ?
N2 C10 1.350(3) . ?
N2 C11 1.391(3) . ?
N1 C8 1.368(3) . ?
N1 H1 0.8600 . ?
C10 C9 1.458(3) . ?
C11 C12 1.386(4) . ?
C11 C16 1.399(3) . ?
C16 C15 1.409(3) . ?
C16 C17 1.423(4) . ?
C17 C9 1.352(3) . ?
C17 H17 0.9300 . ?
C9 C8 1.491(4) . ?
C5 C6 1.374(4) . ?
C5 C4 1.381(4) . ?
C12 C13 1.372(4) . ?
C12 H12 0.9300 . ?
C6 C7 1.381(4) . ?
C6 H6 0.9300 . ?
C4 C3 1.374(4) . ?
C4 H4 0.9300 . ?
C15 C14 1.362(4) . ?
C15 H15 0.9300 . ?
C14 C13 1.396(4) . ?
C14 H14 0.9300 . ?
C13 H13 0.9300 . ?
C2 C7 1.375(5) . ?
C2 C3 1.377(5) . ?
C2 C1 1.508(4) . ?
C7 H7 0.9300 . ?
C3 H3 0.9300 . ?
C1 H1A 0.9600 . ?
C1 H1B 0.9600 . ?
C1 H1C 0.9600 . ?

loop_
_geom_hbond_atom_site_label_D
_geom_hbond_atom_site_label_H
_geom_hbond_atom_site_label_A
_geom_hbond_distance_DH
_geom_hbond_distance_HA
_geom_hbond_distance_DA
_geom_hbond_angle_DHA
_geom_hbond_site_symmetry_A
N1 H1 O4 0.86 1.88 2.610(3) 141.3 .
N1 H1 O4 0.86 1.88 2.610(3) 141.3 .
N1 H1 O4 0.86 1.88 2.610(3) 141.3 .

loop_
_geom_torsion_atom_site_label_1
_geom_torsion_atom_site_label_2
_geom_torsion_atom_site_label_3
_geom_torsion_atom_site_label_4
_geom_torsion
_geom_torsion_site_symmetry_1
_geom_torsion_site_symmetry_2
_geom_torsion_site_symmetry_3
_geom_torsion_site_symmetry_4
_geom_torsion_publ_flag
O2 S1 N1 C8 -50.8(3) . . . . ?
O1 S1 N1 C8 -179.8(2) . . . . ?
C5 S1 N1 C8 65.6(3) . . . . ?
C11 N2 C10 O4 178.7(2) . . . . ?
C11 N2 C10 C9 -2.0(3) . . . . ?
C10 N2 C11 C12 -176.8(2) . . . . ?
C10 N2 C11 C16 2.3(4) . . . . ?
C12 C11 C16 C15 -0.7(4) . . . . ?
N2 C11 C16 C15 -179.8(2) . . . . ?
C12 C11 C16 C17 178.1(2) . . . . ?
N2 C11 C16 C17 -1.0(3) . . . . ?
C11 C16 C17 C9 -0.5(4) . . . . ?
C15 C16 C17 C9 178.3(2) . . . . ?
C16 C17 C9 C10 0.8(4) . . . . ?
C16 C17 C9 C8 -177.7(2) . . . . ?
O4 C10 C9 C17 179.7(2) . . . . ?
N2 C10 C9 C17 0.3(3) . . . . ?
O4 C10 C9 C8 -1.8(4) . . . . ?
N2 C10 C9 C8 178.8(2) . . . . ?
O2 S1 C5 C6 17.7(3) . . . . ?
O1 S1 C5 C6 149.0(2) . . . . ?
N1 S1 C5 C6 -99.9(2) . . . . ?
O2 S1 C5 C4 -157.4(2) . . . . ?
O1 S1 C5 C4 -26.1(3) . . . . ?
N1 S1 C5 C4 85.1(2) . . . . ?
N2 C11 C12 C13 179.0(2) . . . . ?
C16 C11 C12 C13 -0.1(4) . . . . ?
C4 C5 C6 C7 1.4(4) . . . . ?
S1 C5 C6 C7 -173.6(2) . . . . ?
S1 N1 C8 O3 -0.5(4) . . . . ?
S1 N1 C8 C9 -177.94(19) . . . . ?
C17 C9 C8 O3 -8.5(4) . . . . ?
C10 C9 C8 O3 173.0(3) . . . . ?
C17 C9 C8 N1 169.0(2) . . . . ?
C10 C9 C8 N1 -9.5(4) . . . . ?
C6 C5 C4 C3 -1.5(4) . . . . ?
S1 C5 C4 C3 173.5(2) . . . . ?
C11 C16 C15 C14 0.9(4) . . . . ?
C17 C16 C15 C14 -177.8(3) . . . . ?
C16 C15 C14 C13 -0.3(4) . . . . ?
C11 C12 C13 C14 0.7(4) . . . . ?
C15 C14 C13 C12 -0.5(5) . . . . ?
C3 C2 C7 C6 -2.3(4) . . . . ?
C1 C2 C7 C6 175.5(3) . . . . ?
C5 C6 C7 C2 0.6(4) . . . . ?
C5 C4 C3 C2 -0.3(4) . . . . ?
C7 C2 C3 C4 2.2(4) . . . . ?
C1 C2 C3 C4 -175.6(3) . . . . ?
